data_1570177
loop_
_publ_author_name
'Bhardwaj, Varsha'
'Patel, Ajaykumar M.'
'Ballabh, Amar'

_publ_section_title
;
 Stimuli responsive gelation of <i>tert</i>-butylacetic acid based LMOGs -
 applications in remediation of marine oil spills, dye removal and heavy
 metal sensing.
;
_journal_issue 44
_journal_name_full 'Soft matter'
_journal_page_first 8595
_journal_page_last 8603
_journal_paper_doi 10.1039/d3sm00960b
_journal_volume 19
_journal_year 2023
_chemical_formula_moiety '0.157(C12 H23 N O)'
_chemical_formula_sum 'C1.88 H3.61 N0.16 O0.16'
_chemical_formula_weight 30.95
_chemical_name_systematic N-cyclohexyl-3,3-dimethylbutanamide
_space_group_crystal_system monoclinic
_space_group_IT_number 14
_space_group_name_Hall '-P 2ybc'
_space_group_name_H-M_alt 'P 1 21/c 1'
_atom_sites_solution_hydrogens geom
_atom_sites_solution_primary dual
_audit_creation_date 2023-07-25
_audit_creation_method
;
Olex2 1.3-alpha
(compiled 2020.11.12 svn.r5f609507 for OlexSys, GUI svn.r6408)
;
_audit_update_record
;
2023-07-25 deposited with the CCDC.	2023-10-23 downloaded from the CCDC.
;
_cell_angle_alpha 90
_cell_angle_beta 90.07(4)
_cell_angle_gamma 90
_cell_formula_units_Z 51
_cell_length_a 23.20(3)
_cell_length_b 10.861(13)
_cell_length_c 10.066(13)
_cell_measurement_reflns_used 15253
_cell_measurement_temperature 140.0
_cell_measurement_theta_max 25.245
_cell_measurement_theta_min 2.070
_cell_volume 2536(6)
_computing_molecular_graphics 'Olex2 1.3-alpha (Dolomanov et al., 2009)'
_computing_publication_material 'Olex2 1.3-alpha (Dolomanov et al., 2009)'
_computing_structure_refinement 'SHELXL 2018/3 (Sheldrick, 2015)'
_computing_structure_solution 'SHELXT 2018/2 (Sheldrick, 2018)'
_diffrn_ambient_temperature 140.0
_diffrn_measured_fraction_theta_full 0.972
_diffrn_measured_fraction_theta_max 0.972
_diffrn_measurement_device_type 'Bruker APEX-II CCD diffractometer'
_diffrn_measurement_method '\f and \w scans'
_diffrn_radiation_type MoK\a
_diffrn_radiation_wavelength 0.71073
_diffrn_reflns_av_R_equivalents 0.2183
_diffrn_reflns_av_unetI/netI 0.2623
_diffrn_reflns_Laue_measured_fraction_full 0.972
_diffrn_reflns_Laue_measured_fraction_max 0.972
_diffrn_reflns_limit_h_max 27
_diffrn_reflns_limit_h_min -27
_diffrn_reflns_limit_k_max 12
_diffrn_reflns_limit_k_min -12
_diffrn_reflns_limit_l_max 9
_diffrn_reflns_limit_l_min -11
_diffrn_reflns_number 14766
_diffrn_reflns_point_group_measured_fraction_full 0.972
_diffrn_reflns_point_group_measured_fraction_max 0.972
_diffrn_reflns_theta_full 25.242
_diffrn_reflns_theta_max 25.245
_diffrn_reflns_theta_min 2.070
_diffrn_source Mo
_exptl_absorpt_coefficient_mu 0.064
_exptl_absorpt_correction_T_max 1.00000
_exptl_absorpt_correction_T_min 0.91788
_exptl_absorpt_correction_type none
_exptl_absorpt_process_details 'CrysAlisPro 1.171.39.29d (Rigaku Oxford Diffraction)'
_exptl_crystal_colour 'clear light colourless'
_exptl_crystal_colour_lustre clear
_exptl_crystal_colour_modifier light
_exptl_crystal_colour_primary colourless
_exptl_crystal_density_diffrn 1.033
_exptl_crystal_description needle
_exptl_crystal_F_000 880
_exptl_crystal_preparation 'ACID CHLORIDE REACTED WITH AMINE'
_exptl_crystal_recrystallization_method 'SOLUTION CRYSTALLIAZATION AT LOW TEMPERATURE'
_exptl_crystal_size_max 0.1
_exptl_crystal_size_mid 0.1
_exptl_crystal_size_min 0.1
_refine_diff_density_max 0.466
_refine_diff_density_min -0.653
_refine_diff_density_rms 0.208
_refine_ls_extinction_method none
_refine_ls_goodness_of_fit_ref 0.867
_refine_ls_hydrogen_treatment constr
_refine_ls_matrix_type full
_refine_ls_number_parameters 259
_refine_ls_number_reflns 4452
_refine_ls_number_restraints 0
_refine_ls_restrained_S_all 0.867
_refine_ls_R_factor_all 0.2741
_refine_ls_R_factor_gt 0.0927
_refine_ls_shift/su_max 0.000
_refine_ls_shift/su_mean 0.000
_refine_ls_structure_factor_coef Fsqd
_refine_ls_weighting_details 'w=1/[\s^2^(Fo^2^)+(0.1345P)^2^] where P=(Fo^2^+2Fc^2^)/3'
_refine_ls_weighting_scheme calc
_refine_ls_wR_factor_gt 0.2136
_refine_ls_wR_factor_ref 0.3467
_reflns_Friedel_coverage 0.000
_reflns_number_gt 1222
_reflns_number_total 4452
_reflns_threshold_expression 'I > 2\s(I)'
_cod_data_source_file d3sm00960b2.cif
_cod_data_source_block o1_a
_cod_depositor_comments 'Adding full bibliography for 1570177.cif.'
_cod_original_cell_volume 2537(6)
_cod_database_code 1570177
_shelx_shelxl_version_number 2018/3
_shelx_space_group_comment
;
The symmetry employed for this shelxl refinement is uniquely defined
by the following loop, which should always be used as a source of
symmetry information in preference to the above space-group names.
They are only intended as comments.
;
_shelx_estimated_absorpt_t_max 0.994
_shelx_estimated_absorpt_t_min 0.994
_exptl_absorpt_special_details 'SADABS-2016/2 (Bruker,2016/2) was used for absorption correction.'
_olex2_refinement_description
;
1. Fixed Uiso
 At 1.2 times of:
  All C(H) groups, All C(H,H) groups, All N(H) groups
 At 1.5 times of:
  All C(H,H,H) groups
2.a Ternary CH refined with riding coordinates:
 C00A(H00C), C00E(H00)
2.b Secondary CH2 refined with riding coordinates:
 C008(H00A,H00B), C00D(H00Z,H), C00F(H00G,H00H), C00G(H1,HA), C00K(H00L,H00M),
 C00M(H4,HF), C00N(H00Q,H00R), C00O(H00S,H00T), C00P(H00U,H00V), C00Q(H5,HG),
 C00R(H6,HH), C00S(H7,HI)
2.c Aromatic/amide H refined with riding coordinates:
 N003(H003), N004(H004)
2.d Idealised Me refined as rotating group:
 C00B(H00D,H00E,H00F), C00C(H00W,H00X,H00Y), C00H(H00I,H00J,H00K), C00I(H2,HB,
 HC), C00J(H3,HD,HE), C00L(H00N,H00O,H00P)
;
_smtbx_masks_void_probe_radius 1.2
_smtbx_masks_void_truncation_radius 1.2
_olex2_submission_special_instructions 'No special instructions were received'

loop_
_space_group_symop_operation_xyz
'x, y, z'
'-x, y+1/2, -z+1/2'
'-x, -y, -z'
'x, -y-1/2, z-1/2'

loop_
_atom_site_label
_atom_site_type_symbol
_atom_site_fract_x
_atom_site_fract_y
_atom_site_fract_z
_atom_site_U_iso_or_equiv
_atom_site_adp_type
_atom_site_occupancy
_atom_site_site_symmetry_order
_atom_site_calc_flag
_atom_site_refinement_flags_posn
_atom_site_refinement_flags_adp
_atom_site_refinement_flags_occupancy
_atom_site_disorder_assembly
_atom_site_disorder_group
O001 O 0.39350(19) 0.2431(4) 0.3653(4) 0.0805(14) Uani 1 1 d . . . . .
O002 O 0.10651(19) 0.7438(4) 0.3657(4) 0.0795(14) Uani 1 1 d . . . . .
N003 N 0.4193(2) 0.2651(4) 0.1509(4) 0.0619(14) Uani 1 1 d . . . . .
H003 H 0.407187 0.278727 0.069288 0.074 Uiso 1 1 calc R U . . .
N004 N 0.0816(2) 0.7647(4) 0.1499(5) 0.0625(14) Uani 1 1 d . . . . .
H004 H 0.094163 0.777542 0.068579 0.075 Uiso 1 1 calc R U . . .
C005 C 0.3794(3) 0.2553(4) 0.2459(5) 0.0573(15) Uani 1 1 d . . . . .
C006 C 0.1204(3) 0.7547(5) 0.2469(6) 0.0594(15) Uani 1 1 d . . . . .
C007 C 0.2123(2) 0.6314(5) 0.2004(5) 0.0608(16) Uani 1 1 d . . . . .
C008 C 0.3173(3) 0.2582(5) 0.2034(5) 0.0617(16) Uani 1 1 d . . . . .
H00A H 0.315001 0.295091 0.113579 0.074 Uiso 1 1 calc R U . . .
H00B H 0.295760 0.312575 0.264699 0.074 Uiso 1 1 calc R U . . .
C009 C 0.2872(2) 0.1312(5) 0.2000(5) 0.0607(16) Uani 1 1 d . . . . .
C00A C 0.4801(3) 0.2553(5) 0.1713(5) 0.0586(16) Uani 1 1 d . . . . .
H00C H 0.488500 0.274622 0.266506 0.070 Uiso 1 1 calc R U . . .
C00B C 0.3213(3) 0.0423(5) 0.1095(6) 0.082(2) Uani 1 1 d . . . . .
H00D H 0.359513 0.027713 0.147778 0.123 Uiso 1 1 calc R U . . .
H00E H 0.325362 0.078779 0.021022 0.123 Uiso 1 1 calc R U . . .
H00F H 0.300496 -0.036025 0.102482 0.123 Uiso 1 1 calc R U . . .
C00C C 0.1790(3) 0.5413(5) 0.1108(6) 0.083(2) Uani 1 1 d . . . . .
H00W H 0.140482 0.527275 0.147922 0.124 Uiso 1 1 calc R U . . .
H00X H 0.199797 0.462998 0.106016 0.124 Uiso 1 1 calc R U . . .
H00Y H 0.175350 0.576392 0.021499 0.124 Uiso 1 1 calc R U . . .
C00D C 0.1821(3) 0.7579(5) 0.2032(6) 0.0632(16) Uani 1 1 d . . . . .
H00Z H 0.203820 0.812919 0.263755 0.076 Uiso 1 1 calc R U . . .
H H 0.183932 0.794253 0.113111 0.076 Uiso 1 1 calc R U . . .
C00E C 0.0195(3) 0.7555(5) 0.1707(5) 0.0590(16) Uani 1 1 d . . . . .
H00 H 0.011199 0.775552 0.265772 0.071 Uiso 1 1 calc R U . . .
C00F C 0.5129(3) 0.3473(6) 0.0844(6) 0.0779(19) Uani 1 1 d . . . . .
H00G H 0.502274 0.333856 -0.009727 0.093 Uiso 1 1 calc R U . . .
H00H H 0.501207 0.431939 0.108886 0.093 Uiso 1 1 calc R U . . .
C00G C -0.0122(3) 0.8475(6) 0.0840(6) 0.0758(19) Uani 1 1 d . . . . .
H1 H -0.001917 0.833460 -0.010226 0.091 Uiso 1 1 calc R U . . .
HA H -0.000111 0.932032 0.108120 0.091 Uiso 1 1 calc R U . . .
C00H C 0.2827(3) 0.0756(6) 0.3395(6) 0.086(2) Uani 1 1 d . . . . .
H00I H 0.261115 0.131699 0.397204 0.129 Uiso 1 1 calc R U . . .
H00J H 0.321471 0.063246 0.375884 0.129 Uiso 1 1 calc R U . . .
H00K H 0.262681 -0.003712 0.334618 0.129 Uiso 1 1 calc R U . . .
C00I C 0.2172(3) 0.5762(6) 0.3390(6) 0.092(2) Uani 1 1 d . . . . .
H2 H 0.178538 0.559281 0.373730 0.138 Uiso 1 1 calc R U . . .
HB H 0.236930 0.634498 0.397784 0.138 Uiso 1 1 calc R U . . .
HC H 0.239201 0.499330 0.334706 0.138 Uiso 1 1 calc R U . . .
C00J C 0.2732(3) 0.6490(6) 0.1423(7) 0.088(2) Uani 1 1 d . . . . .
H3 H 0.293713 0.570113 0.143367 0.132 Uiso 1 1 calc R U . . .
HD H 0.294386 0.709171 0.195931 0.132 Uiso 1 1 calc R U . . .
HE H 0.270161 0.678780 0.050663 0.132 Uiso 1 1 calc R U . . .
C00K C 0.5773(3) 0.3354(8) 0.0992(7) 0.097(2) Uani 1 1 d . . . . .
H00L H 0.588604 0.358603 0.190654 0.117 Uiso 1 1 calc R U . . .
H00M H 0.596509 0.392831 0.036988 0.117 Uiso 1 1 calc R U . . .
C00L C 0.2269(3) 0.1487(6) 0.1436(7) 0.089(2) Uani 1 1 d . . . . .
H00N H 0.229513 0.171846 0.049704 0.133 Uiso 1 1 calc R U . . .
H00O H 0.207054 0.213976 0.192926 0.133 Uiso 1 1 calc R U . . .
H00P H 0.205200 0.071674 0.151881 0.133 Uiso 1 1 calc R U . . .
C00M C -0.0771(3) 0.8356(7) 0.1007(7) 0.095(2) Uani 1 1 d . . . . .
H4 H -0.087816 0.858606 0.192530 0.114 Uiso 1 1 calc R U . . .
HF H -0.096709 0.893058 0.039142 0.114 Uiso 1 1 calc R U . . .
C00N C 0.5974(3) 0.2054(8) 0.0710(7) 0.098(2) Uani 1 1 d . . . . .
H00Q H 0.589937 0.185128 -0.023408 0.118 Uiso 1 1 calc R U . . .
H00R H 0.639371 0.199381 0.086844 0.118 Uiso 1 1 calc R U . . .
C00O C 0.5013(3) 0.1265(6) 0.1426(7) 0.085(2) Uani 1 1 d . . . . .
H00S H 0.490618 0.103869 0.050557 0.101 Uiso 1 1 calc R U . . .
H00T H 0.481957 0.068050 0.203436 0.101 Uiso 1 1 calc R U . . .
C00P C 0.5662(3) 0.1142(7) 0.1590(7) 0.096(2) Uani 1 1 d . . . . .
H00U H 0.576790 0.129065 0.252910 0.116 Uiso 1 1 calc R U . . .
H00V H 0.578167 0.029465 0.135477 0.116 Uiso 1 1 calc R U . . .
C00Q C -0.0019(3) 0.6270(6) 0.1432(7) 0.086(2) Uani 1 1 d . . . . .
H5 H 0.017543 0.568890 0.204425 0.103 Uiso 1 1 calc R U . . .
HG H 0.008640 0.603707 0.051341 0.103 Uiso 1 1 calc R U . . .
C00R C -0.0667(3) 0.6145(7) 0.1598(8) 0.099(2) Uani 1 1 d . . . . .
H6 H -0.078813 0.529944 0.135785 0.119 Uiso 1 1 calc R U . . .
HH H -0.077258 0.629088 0.253766 0.119 Uiso 1 1 calc R U . . .
C00S C -0.0972(3) 0.7055(9) 0.0728(8) 0.103(2) Uani 1 1 d . . . . .
H7 H -0.139216 0.699881 0.088238 0.123 Uiso 1 1 calc R U . . .
HI H -0.089770 0.685231 -0.021545 0.123 Uiso 1 1 calc R U . . .

loop_
_atom_site_aniso_label
_atom_site_aniso_U_11
_atom_site_aniso_U_22
_atom_site_aniso_U_33
_atom_site_aniso_U_23
_atom_site_aniso_U_13
_atom_site_aniso_U_12
O001 0.085(3) 0.119(4) 0.038(2) 0.001(2) -0.004(2) -0.010(2)
O002 0.074(3) 0.122(4) 0.042(2) -0.002(2) 0.007(2) 0.007(2)
N003 0.065(4) 0.081(4) 0.040(3) 0.009(2) -0.009(2) 0.002(3)
N004 0.057(4) 0.079(4) 0.052(3) 0.006(2) -0.001(3) 0.002(3)
C005 0.078(5) 0.057(3) 0.036(3) -0.005(3) -0.004(3) 0.001(3)
C006 0.060(4) 0.055(4) 0.062(4) -0.003(3) -0.001(3) 0.003(3)
C007 0.060(4) 0.064(4) 0.059(4) -0.002(3) 0.000(3) -0.004(3)
C008 0.076(5) 0.059(4) 0.049(3) -0.001(3) -0.003(3) 0.010(3)
C009 0.070(4) 0.065(4) 0.048(3) -0.002(3) -0.008(3) 0.003(3)
C00A 0.063(4) 0.070(4) 0.043(3) 0.000(3) -0.009(3) -0.004(3)
C00B 0.095(5) 0.070(4) 0.081(5) -0.012(3) -0.008(4) 0.000(4)
C00C 0.092(5) 0.071(4) 0.085(5) -0.008(4) 0.003(4) 0.004(4)
C00D 0.069(5) 0.062(4) 0.059(4) 0.003(3) -0.003(3) -0.003(3)
C00E 0.059(4) 0.075(4) 0.043(3) -0.003(3) -0.003(3) 0.010(3)
C00F 0.095(6) 0.069(4) 0.069(4) -0.002(3) -0.002(4) -0.018(4)
C00G 0.079(5) 0.076(4) 0.073(4) -0.001(3) -0.004(4) 0.021(4)
C00H 0.104(5) 0.092(5) 0.062(4) 0.013(4) 0.004(4) -0.015(4)
C00I 0.099(6) 0.101(5) 0.075(5) 0.007(4) -0.006(4) 0.028(4)
C00J 0.061(5) 0.103(5) 0.099(5) -0.003(4) 0.004(4) -0.004(4)
C00K 0.089(6) 0.125(7) 0.078(5) -0.003(4) -0.004(4) -0.035(5)
C00L 0.073(5) 0.102(5) 0.091(5) -0.008(4) -0.019(4) 0.002(4)
C00M 0.083(6) 0.111(6) 0.092(5) -0.007(4) -0.005(4) 0.033(5)
C00N 0.066(5) 0.151(8) 0.078(5) -0.009(5) 0.000(4) -0.002(5)
C00O 0.085(5) 0.065(4) 0.103(5) 0.014(4) -0.008(4) 0.006(4)
C00P 0.086(6) 0.100(6) 0.103(6) 0.002(4) -0.012(5) 0.024(5)
C00Q 0.086(6) 0.067(5) 0.105(5) 0.008(4) 0.004(4) -0.004(4)
C00R 0.077(6) 0.108(6) 0.111(6) -0.004(5) 0.008(5) -0.025(5)
C00S 0.066(5) 0.152(8) 0.090(6) -0.017(5) -0.005(4) 0.002(5)

loop_
_atom_type_symbol
_atom_type_description
_atom_type_scat_dispersion_real
_atom_type_scat_dispersion_imag
_atom_type_scat_source
C C 0.0033 0.0016 'International Tables Vol C Tables 4.2.6.8 and 6.1.1.4'
H H 0.0000 0.0000 'International Tables Vol C Tables 4.2.6.8 and 6.1.1.4'
N N 0.0061 0.0033 'International Tables Vol C Tables 4.2.6.8 and 6.1.1.4'
O O 0.0106 0.0060 'International Tables Vol C Tables 4.2.6.8 and 6.1.1.4'

loop_
_geom_angle_atom_site_label_1
_geom_angle_atom_site_label_2
_geom_angle_atom_site_label_3
_geom_angle
_geom_angle_site_symmetry_1
_geom_angle_site_symmetry_3
_geom_angle_publ_flag
C005 N003 H003 117.4 . . ?
C005 N003 C00A 125.2(5) . . ?
C00A N003 H003 117.4 . . ?
C006 N004 H004 118.1 . . ?
C006 N004 C00E 123.7(5) . . ?
C00E N004 H004 118.1 . . ?
O001 C005 N003 120.9(6) . . ?
O001 C005 C008 121.7(5) . . ?
N003 C005 C008 117.3(5) . . ?
O002 C006 N004 122.5(6) . . ?
O002 C006 C00D 122.1(6) . . ?
N004 C006 C00D 115.3(5) . . ?
C00C C007 C00D 110.5(5) . . ?
C00C C007 C00J 108.5(5) . . ?
C00D C007 C00J 108.2(5) . . ?
C00I C007 C00C 108.9(5) . . ?
C00I C007 C00D 111.6(5) . . ?
C00I C007 C00J 109.2(5) . . ?
C005 C008 H00A 108.5 . . ?
C005 C008 H00B 108.5 . . ?
C005 C008 C009 114.9(4) . . ?
H00A C008 H00B 107.5 . . ?
C009 C008 H00A 108.5 . . ?
C009 C008 H00B 108.6 . . ?
C008 C009 C00B 109.8(5) . . ?
C00H C009 C008 111.3(5) . . ?
C00H C009 C00B 109.2(5) . . ?
C00L C009 C008 108.2(5) . . ?
C00L C009 C00B 109.2(5) . . ?
C00L C009 C00H 109.1(5) . . ?
N003 C00A H00C 108.3 . . ?
N003 C00A C00F 111.1(5) . . ?
N003 C00A C00O 111.3(5) . . ?
C00F C00A H00C 108.3 . . ?
C00O C00A H00C 108.3 . . ?
C00O C00A C00F 109.4(5) . . ?
C009 C00B H00D 109.5 . . ?
C009 C00B H00E 109.5 . . ?
C009 C00B H00F 109.5 . . ?
H00D C00B H00E 109.5 . . ?
H00D C00B H00F 109.5 . . ?
H00E C00B H00F 109.5 . . ?
C007 C00C H00W 109.5 . . ?
C007 C00C H00X 109.5 . . ?
C007 C00C H00Y 109.5 . . ?
H00W C00C H00X 109.5 . . ?
H00W C00C H00Y 109.5 . . ?
H00X C00C H00Y 109.5 . . ?
C006 C00D C007 114.7(4) . . ?
C006 C00D H00Z 108.6 . . ?
C006 C00D H 108.6 . . ?
C007 C00D H00Z 108.6 . . ?
C007 C00D H 108.6 . . ?
H00Z C00D H 107.6 . . ?
N004 C00E H00 108.3 . . ?
N004 C00E C00G 110.5(5) . . ?
N004 C00E C00Q 111.2(5) . . ?
C00G C00E H00 108.3 . . ?
C00Q C00E H00 108.3 . . ?
C00Q C00E C00G 110.2(5) . . ?
C00A C00F H00G 109.1 . . ?
C00A C00F H00H 109.1 . . ?
H00G C00F H00H 107.8 . . ?
C00K C00F C00A 112.5(6) . . ?
C00K C00F H00G 109.1 . . ?
C00K C00F H00H 109.1 . . ?
C00E C00G H1 109.4 . . ?
C00E C00G HA 109.4 . . ?
C00E C00G C00M 111.1(6) . . ?
H1 C00G HA 108.0 . . ?
C00M C00G H1 109.4 . . ?
C00M C00G HA 109.4 . . ?
C009 C00H H00I 109.5 . . ?
C009 C00H H00J 109.5 . . ?
C009 C00H H00K 109.5 . . ?
H00I C00H H00J 109.5 . . ?
H00I C00H H00K 109.5 . . ?
H00J C00H H00K 109.5 . . ?
C007 C00I H2 109.5 . . ?
C007 C00I HB 109.5 . . ?
C007 C00I HC 109.5 . . ?
H2 C00I HB 109.5 . . ?
H2 C00I HC 109.5 . . ?
HB C00I HC 109.5 . . ?
C007 C00J H3 109.5 . . ?
C007 C00J HD 109.5 . . ?
C007 C00J HE 109.5 . . ?
H3 C00J HD 109.5 . . ?
H3 C00J HE 109.5 . . ?
HD C00J HE 109.5 . . ?
C00F C00K H00L 109.3 . . ?
C00F C00K H00M 109.3 . . ?
C00F C00K C00N 111.5(6) . . ?
H00L C00K H00M 108.0 . . ?
C00N C00K H00L 109.3 . . ?
C00N C00K H00M 109.3 . . ?
C009 C00L H00N 109.5 . . ?
C009 C00L H00O 109.5 . . ?
C009 C00L H00P 109.5 . . ?
H00N C00L H00O 109.5 . . ?
H00N C00L H00P 109.5 . . ?
H00O C00L H00P 109.5 . . ?
C00G C00M H4 109.4 . . ?
C00G C00M HF 109.4 . . ?
H4 C00M HF 108.0 . . ?
C00S C00M C00G 111.3(6) . . ?
C00S C00M H4 109.4 . . ?
C00S C00M HF 109.4 . . ?
C00K C00N H00Q 109.5 . . ?
C00K C00N H00R 109.5 . . ?
H00Q C00N H00R 108.1 . . ?
C00P C00N C00K 110.7(6) . . ?
C00P C00N H00Q 109.5 . . ?
C00P C00N H00R 109.5 . . ?
C00A C00O H00S 109.1 . . ?
C00A C00O H00T 109.1 . . ?
C00A C00O C00P 112.6(6) . . ?
H00S C00O H00T 107.8 . . ?
C00P C00O H00S 109.1 . . ?
C00P C00O H00T 109.1 . . ?
C00N C00P C00O 110.7(6) . . ?
C00N C00P H00U 109.5 . . ?
C00N C00P H00V 109.5 . . ?
C00O C00P H00U 109.5 . . ?
C00O C00P H00V 109.5 . . ?
H00U C00P H00V 108.1 . . ?
C00E C00Q H5 109.0 . . ?
C00E C00Q HG 109.0 . . ?
C00E C00Q C00R 112.9(6) . . ?
H5 C00Q HG 107.8 . . ?
C00R C00Q H5 109.0 . . ?
C00R C00Q HG 109.0 . . ?
C00Q C00R H6 109.6 . . ?
C00Q C00R HH 109.6 . . ?
H6 C00R HH 108.2 . . ?
C00S C00R C00Q 110.1(6) . . ?
C00S C00R H6 109.6 . . ?
C00S C00R HH 109.6 . . ?
C00M C00S H7 109.4 . . ?
C00M C00S HI 109.4 . . ?
C00R C00S C00M 111.3(6) . . ?
C00R C00S H7 109.4 . . ?
C00R C00S HI 109.4 . . ?
H7 C00S HI 108.0 . . ?

loop_
_geom_bond_atom_site_label_1
_geom_bond_atom_site_label_2
_geom_bond_distance
_geom_bond_site_symmetry_2
_geom_bond_publ_flag
O001 C005 1.252(6) . ?
O002 C006 1.244(7) . ?
N003 H003 0.8800 . ?
N003 C005 1.337(7) . ?
N003 C00A 1.429(7) . ?
N004 H004 0.8800 . ?
N004 C006 1.331(7) . ?
N004 C00E 1.461(7) . ?
C005 C008 1.503(8) . ?
C006 C00D 1.500(9) . ?
C007 C00C 1.538(8) . ?
C007 C00D 1.542(7) . ?
C007 C00I 1.522(8) . ?
C007 C00J 1.542(8) . ?
C008 H00A 0.9900 . ?
C008 H00B 0.9900 . ?
C008 C009 1.546(7) . ?
C009 C00B 1.546(8) . ?
C009 C00H 1.532(7) . ?
C009 C00L 1.522(7) . ?
C00A H00C 1.0000 . ?
C00A C00F 1.531(8) . ?
C00A C00O 1.511(7) . ?
C00B H00D 0.9800 . ?
C00B H00E 0.9800 . ?
C00B H00F 0.9800 . ?
C00C H00W 0.9800 . ?
C00C H00X 0.9800 . ?
C00C H00Y 0.9800 . ?
C00D H00Z 0.9900 . ?
C00D H 0.9900 . ?
C00E H00 1.0000 . ?
C00E C00G 1.517(8) . ?
C00E C00Q 1.507(8) . ?
C00F H00G 0.9900 . ?
C00F H00H 0.9900 . ?
C00F C00K 1.507(9) . ?
C00G H1 0.9900 . ?
C00G HA 0.9900 . ?
C00G C00M 1.521(8) . ?
C00H H00I 0.9800 . ?
C00H H00J 0.9800 . ?
C00H H00K 0.9800 . ?
C00I H2 0.9800 . ?
C00I HB 0.9800 . ?
C00I HC 0.9800 . ?
C00J H3 0.9800 . ?
C00J HD 0.9800 . ?
C00J HE 0.9800 . ?
C00K H00L 0.9900 . ?
C00K H00M 0.9900 . ?
C00K C00N 1.514(10) . ?
C00L H00N 0.9800 . ?
C00L H00O 0.9800 . ?
C00L H00P 0.9800 . ?
C00M H4 0.9900 . ?
C00M HF 0.9900 . ?
C00M C00S 1.513(10) . ?
C00N H00Q 0.9900 . ?
C00N H00R 0.9900 . ?
C00N C00P 1.513(9) . ?
C00O H00S 0.9900 . ?
C00O H00T 0.9900 . ?
C00O C00P 1.520(8) . ?
C00P H00U 0.9900 . ?
C00P H00V 0.9900 . ?
C00Q H5 0.9900 . ?
C00Q HG 0.9900 . ?
C00Q C00R 1.519(8) . ?
C00R H6 0.9900 . ?
C00R HH 0.9900 . ?
C00R C00S 1.497(9) . ?
C00S H7 0.9900 . ?
C00S HI 0.9900 . ?

loop_
_geom_torsion_atom_site_label_1
_geom_torsion_atom_site_label_2
_geom_torsion_atom_site_label_3
_geom_torsion_atom_site_label_4
_geom_torsion
_geom_torsion_site_symmetry_1
_geom_torsion_site_symmetry_2
_geom_torsion_site_symmetry_3
_geom_torsion_site_symmetry_4
_geom_torsion_publ_flag
O001 C005 C008 C009 -76.7(6) . . . . ?
O002 C006 C00D C007 77.1(7) . . . . ?
N003 C005 C008 C009 102.6(5) . . . . ?
N003 C00A C00F C00K -177.5(5) . . . . ?
N003 C00A C00O C00P 178.1(5) . . . . ?
N004 C006 C00D C007 -103.1(6) . . . . ?
N004 C00E C00G C00M 177.8(5) . . . . ?
N004 C00E C00Q C00R -178.3(5) . . . . ?
C005 N003 C00A C00F -141.7(5) . . . . ?
C005 N003 C00A C00O 96.0(6) . . . . ?
C005 C008 C009 C00B -55.9(6) . . . . ?
C005 C008 C009 C00H 65.1(6) . . . . ?
C005 C008 C009 C00L -175.0(5) . . . . ?
C006 N004 C00E C00G 141.3(5) . . . . ?
C006 N004 C00E C00Q -95.9(6) . . . . ?
C00A N003 C005 O001 4.1(8) . . . . ?
C00A N003 C005 C008 -175.2(4) . . . . ?
C00A C00F C00K C00N 55.4(7) . . . . ?
C00A C00O C00P C00N -56.8(8) . . . . ?
C00C C007 C00D C006 56.6(7) . . . . ?
C00E N004 C006 O002 -4.4(8) . . . . ?
C00E N004 C006 C00D 175.9(4) . . . . ?
C00E C00G C00M C00S -55.7(7) . . . . ?
C00E C00Q C00R C00S 56.1(8) . . . . ?
C00F C00A C00O C00P 54.8(7) . . . . ?
C00F C00K C00N C00P -55.7(8) . . . . ?
C00G C00E C00Q C00R -55.4(7) . . . . ?
C00G C00M C00S C00R 56.6(8) . . . . ?
C00I C007 C00D C006 -64.7(7) . . . . ?
C00J C007 C00D C006 175.1(5) . . . . ?
C00K C00N C00P C00O 55.9(8) . . . . ?
C00O C00A C00F C00K -54.1(7) . . . . ?
C00Q C00E C00G C00M 54.5(7) . . . . ?
C00Q C00R C00S C00M -55.8(8) . . . . ?
